data_4333748
loop_
_publ_author_name
'Edwin F. van der Eide'
'Monte L. Helm'
'Eric D. Walter'
'R. Morris Bullock'

_publ_contact_author_address
;
Pacific Northwest National Laboratory
PO Box 999
Richland, WA 99352
USA
;
_publ_contact_author_name 'Monte L. Helm'
_publ_section_title
;
 Structural and Spectroscopic Characterization of 17- and 18-Electron
 Piano-Stool Complexes of Chromium. Thermochemical Analyses of Weak Cr-H
 Bonds
;
_journal_name_full 'Inorganic Chemistry'
_journal_page_first 1591
_journal_page_last 1603
_journal_paper_doi 10.1021/ic302460y
_journal_volume 52
_journal_year 2013
_chemical_formula_moiety 'C52 H60 Cr4 K4 N8 O9, 2(C4 H8 O)'
_chemical_formula_sum 'C60 H76 Cr4 K4 N8 O11'
_chemical_formula_weight 1449.69
_chemical_name_common K[CpCr(CO)2(IMe)]
_space_group_IT_number 4
_space_group_name_Hall 'P 2yb'
_symmetry_cell_setting monoclinic
_symmetry_space_group_name_Hall 'P 2yb'
_symmetry_space_group_name_H-M 'P 1 21 1'
_atom_sites_solution_hydrogens geom
_atom_sites_solution_primary direct
_atom_sites_solution_secondary difmap
_audit_creation_method SHELXL-97
_cell_angle_alpha 90.00
_cell_angle_beta 98.219(2)
_cell_angle_gamma 90.00
_cell_formula_units_Z 2
_cell_length_a 7.5173(2)
_cell_length_b 25.0725(6)
_cell_length_c 17.4342(4)
_cell_measurement_reflns_used 9925
_cell_measurement_temperature 100(2)
_cell_measurement_theta_max 27.79
_cell_measurement_theta_min 2.50
_cell_volume 3252.20(14)
_computing_cell_refinement 'Bruker SAINT'
_computing_data_collection 'Bruker APEX2'
_computing_data_reduction 'Bruker SAINT'
_computing_molecular_graphics 'Bruker SHELXTL'
_computing_publication_material 'Bruker SHELXTL'
_computing_structure_refinement 'SHELXL-97 (Sheldrick, 2008)'
_computing_structure_solution 'SHELXS-97 (Sheldrick, 2008)'
_diffrn_ambient_temperature 100(2)
_diffrn_measured_fraction_theta_full 0.999
_diffrn_measured_fraction_theta_max 0.999
_diffrn_measurement_device_type 'Bruker APEX-II CCD'
_diffrn_measurement_method '\f and \w scans'
_diffrn_radiation_monochromator graphite
_diffrn_radiation_source 'fine-focus sealed tube'
_diffrn_radiation_type MoK\a
_diffrn_radiation_wavelength 0.71073
_diffrn_reflns_av_R_equivalents 0.0451
_diffrn_reflns_av_sigmaI/netI 0.0451
_diffrn_reflns_limit_h_max 9
_diffrn_reflns_limit_h_min -9
_diffrn_reflns_limit_k_max 32
_diffrn_reflns_limit_k_min -32
_diffrn_reflns_limit_l_max 22
_diffrn_reflns_limit_l_min -22
_diffrn_reflns_number 74260
_diffrn_reflns_theta_full 27.96
_diffrn_reflns_theta_max 27.96
_diffrn_reflns_theta_min 1.43
_exptl_absorpt_coefficient_mu 0.970
_exptl_absorpt_correction_T_max 0.9352
_exptl_absorpt_correction_T_min 0.8372
_exptl_absorpt_correction_type multi-scan
_exptl_absorpt_process_details 'SADABS; (Sheldrick, 2006)'
_exptl_crystal_colour orange
_exptl_crystal_density_diffrn 1.480
_exptl_crystal_description block
_exptl_crystal_F_000 1504
_exptl_crystal_size_max 0.19
_exptl_crystal_size_mid 0.17
_exptl_crystal_size_min 0.07
_refine_diff_density_max 1.237
_refine_diff_density_min -0.684
_refine_diff_density_rms 0.072
_refine_ls_abs_structure_details 'Flack H D (1983), Acta Cryst. A39, 876-881, 7135 Friedel pairs'
_refine_ls_abs_structure_Flack 0.004(12)
_refine_ls_extinction_method none
_refine_ls_goodness_of_fit_ref 1.023
_refine_ls_hydrogen_treatment constr
_refine_ls_matrix_type full
_refine_ls_number_parameters 780
_refine_ls_number_reflns 15106
_refine_ls_number_restraints 1
_refine_ls_restrained_S_all 1.023
_refine_ls_R_factor_all 0.0485
_refine_ls_R_factor_gt 0.0389
_refine_ls_shift/su_max 0.001
_refine_ls_shift/su_mean 0.000
_refine_ls_structure_factor_coef Fsqd
_refine_ls_weighting_details 'calc w=1/[\s^2^(Fo^2^)+(0.0532P)^2^+1.2934P] where P=(Fo^2^+2Fc^2^)/3'
_refine_ls_weighting_scheme calc
_refine_ls_wR_factor_gt 0.0910
_refine_ls_wR_factor_ref 0.0949
_reflns_number_gt 13324
_reflns_number_total 15106
_reflns_threshold_expression >2sigma(I)
_cod_data_source_file ic302460y_si_002_3.cif
_cod_data_source_block helm069_0m
_cod_original_sg_symbol_H-M 'P 21'
_cod_database_code 4333748

loop_
_symmetry_equiv_pos_as_xyz
'x, y, z'
'-x, y+1/2, -z'

loop_
_atom_site_label
_atom_site_type_symbol
_atom_site_fract_x
_atom_site_fract_y
_atom_site_fract_z
_atom_site_U_iso_or_equiv
_atom_site_adp_type
_atom_site_occupancy
_atom_site_symmetry_multiplicity
_atom_site_calc_flag
_atom_site_refinement_flags
Cr1 Cr 0.67699(6) 0.371082(17) 0.96651(3) 0.01379(10) Uani 1 1 d .
Cr2 Cr 0.49063(7) 0.627082(19) 0.85993(3) 0.01821(11) Uani 1 1 d .
Cr3 Cr 1.04593(6) 0.382478(18) 0.65887(3) 0.01497(10) Uani 1 1 d .
Cr4 Cr 0.34532(6) 0.546908(18) 1.24137(3) 0.01375(9) Uani 1 1 d .
K1 K 0.29397(9) 0.47821(3) 1.04005(4) 0.02386(15) Uani 1 1 d .
K2 K 0.49081(10) 0.49176(3) 0.76010(5) 0.02781(16) Uani 1 1 d .
K3 K 0.77451(9) 0.54715(3) 1.01427(4) 0.02172(13) Uani 1 1 d .
K4 K 1.02417(9) 0.47230(3) 0.83201(4) 0.02226(14) Uani 1 1 d .
N1 N 0.6927(4) 0.38959(11) 1.14317(15) 0.0225(6) Uani 1 1 d .
N2 N 0.4378(4) 0.35764(11) 1.09371(18) 0.0271(6) Uani 1 1 d .
N3 N 0.7943(4) 0.67482(12) 0.97651(16) 0.0232(6) Uani 1 1 d .
N4 N 0.5648(3) 0.66274(10) 1.03353(15) 0.0196(5) Uani 1 1 d .
N5 N 0.7855(4) 0.37037(12) 0.50687(15) 0.0248(6) Uani 1 1 d .
N6 N 1.0202(4) 0.41213(12) 0.48605(15) 0.0231(6) Uani 1 1 d .
N7 N 0.6224(4) 0.63540(11) 1.28348(17) 0.0264(6) Uani 1 1 d .
N8 N 0.3641(4) 0.67115(11) 1.25308(16) 0.0245(6) Uani 1 1 d .
O1 O 0.3812(3) 0.43991(11) 0.88851(15) 0.0335(6) Uani 1 1 d .
O2 O 0.9559(3) 0.45627(9) 0.98093(14) 0.0263(5) Uani 1 1 d .
O3 O 0.7724(3) 0.54515(11) 0.84664(13) 0.0281(5) Uani 1 1 d .
O4 O 0.2518(4) 0.54705(11) 0.91895(15) 0.0366(6) Uani 1 1 d .
O5 O 0.7284(3) 0.42241(9) 0.72501(13) 0.0238(5) Uani 1 1 d .
O6 O 1.1545(3) 0.49561(10) 0.68852(14) 0.0285(5) Uani 1 1 d .
O7 O 0.0816(3) 0.56319(10) 1.09971(14) 0.0277(5) Uani 1 1 d .
O8 O 0.5914(3) 0.52051(9) 1.12745(13) 0.0232(5) Uani 1 1 d .
O9 O 0.6117(4) 0.54473(13) 0.63978(16) 0.0423(7) Uani 1 1 d .
C1 C 0.5017(4) 0.41340(13) 0.92145(18) 0.0215(6) Uani 1 1 d .
C2 C 0.8356(4) 0.42296(12) 0.97798(18) 0.0183(6) Uani 1 1 d .
C3 C 0.5997(4) 0.37416(12) 1.07371(17) 0.0182(6) Uani 1 1 d .
C4 C 0.8711(5) 0.41249(16) 1.1552(2) 0.0298(8) Uani 1 1 d .
H4A H 0.9407 0.3985 1.1162 0.045 Uiso 1 1 calc R
H4B H 0.9311 0.4031 1.2071 0.045 Uiso 1 1 calc R
H4C H 0.8624 0.4514 1.1504 0.045 Uiso 1 1 calc R
C5 C 0.2900(5) 0.33620(16) 1.0401(2) 0.0355(9) Uani 1 1 d .
H5A H 0.2940 0.3509 0.9883 0.053 Uiso 1 1 calc R
H5B H 0.1758 0.3460 1.0574 0.053 Uiso 1 1 calc R
H5C H 0.3001 0.2973 1.0384 0.053 Uiso 1 1 calc R
C6 C 0.5897(6) 0.38255(16) 1.2027(2) 0.0379(9) Uani 1 1 d .
H6 H 0.6256 0.3908 1.2559 0.046 Uiso 1 1 calc R
C7 C 0.4329(6) 0.36230(15) 1.1722(2) 0.0375(9) Uani 1 1 d .
H7 H 0.3360 0.3529 1.1990 0.045 Uiso 1 1 calc R
C8 C 0.5736(4) 0.29697(12) 0.90394(19) 0.0215(6) Uani 1 1 d .
H8 H 0.4455 0.2895 0.8824 0.026 Uiso 1 1 calc R
C9 C 0.6592(4) 0.28225(12) 0.97749(19) 0.0212(6) Uani 1 1 d .
H9 H 0.6020 0.2628 1.0176 0.025 Uiso 1 1 calc R
C10 C 0.8409(4) 0.29752(12) 0.9844(2) 0.0227(7) Uani 1 1 d .
H10 H 0.9357 0.2899 1.0294 0.027 Uiso 1 1 calc R
C11 C 0.8679(5) 0.32233(13) 0.9140(2) 0.0250(7) Uani 1 1 d .
H11 H 0.9859 0.3347 0.9004 0.030 Uiso 1 1 calc R
C12 C 0.7031(5) 0.32216(12) 0.86387(18) 0.0222(7) Uani 1 1 d .
H12 H 0.6835 0.3345 0.8088 0.027 Uiso 1 1 calc R
C13 C 0.6614(4) 0.57971(13) 0.85215(18) 0.0223(7) Uani 1 1 d .
C14 C 0.3564(4) 0.57878(13) 0.89942(19) 0.0227(7) Uani 1 1 d .
C15 C 0.6201(4) 0.65701(12) 0.96275(18) 0.0179(6) Uani 1 1 d .
C16 C 0.9188(5) 0.67568(17) 0.9200(2) 0.0372(9) Uani 1 1 d .
H16A H 1.0303 0.6935 0.9425 0.056 Uiso 1 1 calc R
H16B H 0.8647 0.6951 0.8738 0.056 Uiso 1 1 calc R
H16C H 0.9456 0.6390 0.9058 0.056 Uiso 1 1 calc R
C17 C 0.3878(4) 0.64954(13) 1.0524(2) 0.0227(7) Uani 1 1 d .
H17A H 0.3100 0.6381 1.0053 0.034 Uiso 1 1 calc R
H17B H 0.3356 0.6810 1.0739 0.034 Uiso 1 1 calc R
H17C H 0.3985 0.6206 1.0906 0.034 Uiso 1 1 calc R
C18 C 0.8415(5) 0.69121(14) 1.0522(2) 0.0285(8) Uani 1 1 d .
H18 H 0.9543 0.7054 1.0745 0.034 Uiso 1 1 calc R
C19 C 0.7002(5) 0.68348(13) 1.08799(19) 0.0256(7) Uani 1 1 d .
H19 H 0.6925 0.6907 1.1409 0.031 Uiso 1 1 calc R
C20 C 0.2554(6) 0.64927(16) 0.7780(2) 0.0400(10) Uani 1 1 d .
H20 H 0.1370 0.6304 0.7704 0.048 Uiso 1 1 calc R
C21 C 0.4010(7) 0.63962(17) 0.7361(2) 0.0454(11) Uani 1 1 d .
H21 H 0.4036 0.6126 0.6942 0.054 Uiso 1 1 calc R
C22 C 0.5345(6) 0.67821(17) 0.7595(2) 0.0416(10) Uani 1 1 d .
H22 H 0.6504 0.6824 0.7382 0.050 Uiso 1 1 calc R
C23 C 0.4740(5) 0.71057(15) 0.8132(2) 0.0336(8) Uani 1 1 d .
H23 H 0.5406 0.7419 0.8386 0.040 Uiso 1 1 calc R
C24 C 0.3013(5) 0.69376(14) 0.8267(2) 0.0305(8) Uani 1 1 d .
H24 H 0.2228 0.7117 0.8605 0.037 Uiso 1 1 calc R
C25 C 0.8496(4) 0.40489(12) 0.69441(17) 0.0181(6) Uani 1 1 d .
C26 C 1.1148(4) 0.45006(13) 0.67153(18) 0.0199(6) Uani 1 1 d .
C27 C 0.9442(4) 0.38943(12) 0.54488(17) 0.0174(6) Uani 1 1 d .
C28 C 0.6499(5) 0.34305(19) 0.5430(2) 0.0394(10) Uani 1 1 d .
H28A H 0.7071 0.3157 0.5784 0.059 Uiso 1 1 calc R
H28B H 0.5633 0.3261 0.5029 0.059 Uiso 1 1 calc R
H28C H 0.5874 0.3688 0.5720 0.059 Uiso 1 1 calc R
C29 C 1.1903(5) 0.44098(16) 0.4966(2) 0.0310(8) Uani 1 1 d .
H29A H 1.1784 0.4734 0.5269 0.046 Uiso 1 1 calc R
H29B H 1.2221 0.4507 0.4458 0.046 Uiso 1 1 calc R
H29C H 1.2846 0.4182 0.5241 0.046 Uiso 1 1 calc R
C30 C 0.7666(5) 0.38077(17) 0.4276(2) 0.0342(8) Uani 1 1 d .
H30 H 0.6679 0.3711 0.3898 0.041 Uiso 1 1 calc R
C31 C 0.9139(5) 0.40681(16) 0.41521(19) 0.0315(8) Uani 1 1 d .
H31 H 0.9408 0.4194 0.3667 0.038 Uiso 1 1 calc R
C32 C 1.2184(5) 0.31616(14) 0.6258(2) 0.0284(8) Uani 1 1 d .
H32 H 1.2526 0.3101 0.5731 0.034 Uiso 1 1 calc R
C33 C 1.0647(5) 0.29434(13) 0.6538(2) 0.0291(8) Uani 1 1 d .
H33 H 0.9741 0.2695 0.6254 0.035 Uiso 1 1 calc R
C34 C 1.0749(5) 0.31052(14) 0.7314(2) 0.0295(8) Uani 1 1 d .
H34 H 0.9914 0.2992 0.7682 0.035 Uiso 1 1 calc R
C35 C 1.2294(5) 0.34152(15) 0.7504(2) 0.0316(8) Uani 1 1 d .
H35 H 1.2743 0.3563 0.8028 0.038 Uiso 1 1 calc R
C36 C 1.3178(5) 0.34479(14) 0.6854(2) 0.0316(8) Uani 1 1 d .
H36 H 1.4355 0.3628 0.6830 0.038 Uiso 1 1 calc R
C37 C 0.1863(4) 0.56004(11) 1.15814(18) 0.0176(6) Uani 1 1 d .
C38 C 0.4986(4) 0.53135(12) 1.17616(18) 0.0177(6) Uani 1 1 d .
C39 C 0.4468(4) 0.62232(13) 1.25870(17) 0.0188(6) Uani 1 1 d .
C40 C 0.7705(5) 0.59796(18) 1.2966(3) 0.0407(10) Uani 1 1 d .
H40A H 0.7287 0.5644 1.3166 0.061 Uiso 1 1 calc R
H40B H 0.8666 0.6130 1.3344 0.061 Uiso 1 1 calc R
H40C H 0.8165 0.5912 1.2477 0.061 Uiso 1 1 calc R
C41 C 0.1736(5) 0.67961(16) 1.2320(2) 0.0368(9) Uani 1 1 d .
H41A H 0.1214 0.6496 1.2005 0.055 Uiso 1 1 calc R
H41B H 0.1533 0.7127 1.2022 0.055 Uiso 1 1 calc R
H41C H 0.1167 0.6823 1.2791 0.055 Uiso 1 1 calc R
C42 C 0.6456(6) 0.69002(15) 1.2928(2) 0.0357(9) Uani 1 1 d .
H42 H 0.7553 0.7081 1.3095 0.043 Uiso 1 1 calc R
C43 C 0.4847(6) 0.71221(14) 1.2738(2) 0.0356(9) Uani 1 1 d .
H43 H 0.4576 0.7492 1.2744 0.043 Uiso 1 1 calc R
C44 C 0.1391(4) 0.50709(13) 1.29983(19) 0.0235(7) Uani 1 1 d .
H44 H 0.0087 0.5038 1.2787 0.028 Uiso 1 1 calc R
C45 C 0.2166(4) 0.54806(14) 1.34867(18) 0.0227(6) Uani 1 1 d .
H45 H 0.1513 0.5789 1.3681 0.027 Uiso 1 1 calc R
C46 C 0.4020(5) 0.53596(14) 1.36973(18) 0.0247(7) Uani 1 1 d .
H46 H 0.4902 0.5568 1.4063 0.030 Uiso 1 1 calc R
C47 C 0.4358(5) 0.48766(15) 1.3343(2) 0.0285(8) Uani 1 1 d .
H47 H 0.5532 0.4683 1.3411 0.034 Uiso 1 1 calc R
C48 C 0.2732(5) 0.46909(13) 1.2910(2) 0.0259(7) Uani 1 1 d .
H48 H 0.2552 0.4344 1.2628 0.031 Uiso 1 1 calc R
C49 C 0.5947(9) 0.5118(2) 0.5727(3) 0.0608(15) Uani 1 1 d .
H49A H 0.4921 0.5238 0.5346 0.073 Uiso 1 1 calc R
H49B H 0.5734 0.4743 0.5869 0.073 Uiso 1 1 calc R
C50 C 0.7601(8) 0.5160(2) 0.5401(3) 0.0679(17) Uani 1 1 d .
H50A H 0.7377 0.5126 0.4829 0.082 Uiso 1 1 calc R
H50B H 0.8468 0.4881 0.5614 0.082 Uiso 1 1 calc R
C51 C 0.8265(8) 0.5691(3) 0.5632(4) 0.083(2) Uani 1 1 d .
H51A H 0.7674 0.5968 0.5279 0.099 Uiso 1 1 calc R
H51B H 0.9583 0.5715 0.5644 0.099 Uiso 1 1 calc R
C52 C 0.7748(7) 0.5745(2) 0.6442(3) 0.0540(12) Uani 1 1 d .
H52A H 0.8688 0.5593 0.6837 0.065 Uiso 1 1 calc R
H52B H 0.7553 0.6123 0.6569 0.065 Uiso 1 1 calc R
O1S O 0.1308(4) 0.33178(12) 0.28188(16) 0.0374(6) Uani 1 1 d .
C1S C 0.0232(7) 0.28570(19) 0.2600(3) 0.0559(13) Uani 1 1 d .
H1S1 H 0.0752 0.2653 0.2200 0.067 Uiso 1 1 calc R
H1S2 H -0.1001 0.2967 0.2380 0.067 Uiso 1 1 calc R
C2S C 0.0178(12) 0.2530(3) 0.3273(4) 0.095(2) Uani 1 1 d .
H2S1 H 0.0570 0.2162 0.3177 0.114 Uiso 1 1 calc R
H2S2 H -0.1057 0.2516 0.3408 0.114 Uiso 1 1 calc R
C3S C 0.1447(8) 0.2785(2) 0.3922(3) 0.0672(16) Uani 1 1 d .
H3S1 H 0.0775 0.2968 0.4294 0.081 Uiso 1 1 calc R
H3S2 H 0.2257 0.2517 0.4203 0.081 Uiso 1 1 calc R
C4S C 0.2485(6) 0.3179(2) 0.3505(3) 0.0472(11) Uani 1 1 d .
H4S1 H 0.2805 0.3498 0.3830 0.057 Uiso 1 1 calc R
H4S2 H 0.3602 0.3015 0.3375 0.057 Uiso 1 1 calc R
O2S O 0.2093(9) 0.6910(3) 0.4277(3) 0.125(2) Uani 1 1 d .
C5S C 0.1146(13) 0.6825(5) 0.4826(5) 0.137(2) Uani 1 1 d .
H5S1 H 0.0060 0.6613 0.4636 0.164 Uiso 1 1 calc R
H5S2 H 0.0773 0.7165 0.5043 0.164 Uiso 1 1 calc R
C6S C 0.2335(13) 0.6530(5) 0.5400(5) 0.137(2) Uani 1 1 d .
H6S1 H 0.2384 0.6147 0.5265 0.164 Uiso 1 1 calc R
H6S2 H 0.1985 0.6567 0.5924 0.164 Uiso 1 1 calc R
C7S C 0.4197(13) 0.6827(6) 0.5335(5) 0.170(6) Uani 1 1 d .
H7S1 H 0.4239 0.7196 0.5541 0.205 Uiso 1 1 calc R
H7S2 H 0.5261 0.6623 0.5574 0.205 Uiso 1 1 calc R
C8S C 0.3965(12) 0.6809(5) 0.4583(5) 0.137(2) Uani 1 1 d .
H8S1 H 0.4321 0.6454 0.4410 0.164 Uiso 1 1 calc R
H8S2 H 0.4736 0.7080 0.4380 0.164 Uiso 1 1 calc R

loop_
_atom_site_aniso_label
_atom_site_aniso_U_11
_atom_site_aniso_U_22
_atom_site_aniso_U_33
_atom_site_aniso_U_23
_atom_site_aniso_U_13
_atom_site_aniso_U_12
Cr1 0.0149(2) 0.0118(2) 0.0142(2) -0.00098(17) 0.00037(17) -0.00032(17)
Cr2 0.0203(2) 0.0157(2) 0.0187(2) 0.00025(19) 0.00291(19) 0.00328(19)
Cr3 0.0144(2) 0.0171(2) 0.0137(2) 0.00194(18) 0.00284(17) 0.00271(18)
Cr4 0.0130(2) 0.0125(2) 0.0159(2) -0.00033(18) 0.00280(17) 0.00031(18)
K1 0.0217(3) 0.0237(4) 0.0255(4) -0.0059(3) 0.0013(3) -0.0030(3)
K2 0.0191(3) 0.0312(4) 0.0332(4) -0.0051(3) 0.0041(3) 0.0014(3)
K3 0.0178(3) 0.0290(3) 0.0180(3) 0.0012(3) 0.0014(2) 0.0027(3)
K4 0.0187(3) 0.0280(3) 0.0195(3) -0.0041(3) 0.0004(2) 0.0054(3)
N1 0.0306(14) 0.0210(13) 0.0167(12) 0.0016(10) 0.0064(11) -0.0001(11)
N2 0.0290(15) 0.0231(14) 0.0322(16) 0.0003(12) 0.0150(12) -0.0006(12)
N3 0.0184(13) 0.0217(13) 0.0302(15) -0.0016(12) 0.0055(11) -0.0015(11)
N4 0.0191(13) 0.0171(13) 0.0228(13) 0.0001(10) 0.0036(10) 0.0017(10)
N5 0.0205(13) 0.0346(16) 0.0188(13) 0.0035(12) 0.0012(10) -0.0028(12)
N6 0.0198(13) 0.0321(15) 0.0178(13) 0.0048(11) 0.0035(10) -0.0001(11)
N7 0.0246(14) 0.0253(15) 0.0286(15) -0.0058(12) 0.0017(12) -0.0095(12)
N8 0.0364(16) 0.0139(12) 0.0219(13) -0.0030(11) 0.0003(11) -0.0005(12)
O1 0.0321(14) 0.0343(14) 0.0324(14) -0.0011(11) -0.0009(11) 0.0152(11)
O2 0.0243(12) 0.0248(12) 0.0314(13) -0.0005(10) 0.0090(10) -0.0075(10)
O3 0.0253(12) 0.0298(12) 0.0281(12) -0.0065(11) 0.0004(9) 0.0120(11)
O4 0.0436(15) 0.0244(12) 0.0415(15) -0.0018(12) 0.0047(12) -0.0144(12)
O5 0.0236(12) 0.0264(12) 0.0234(11) -0.0001(9) 0.0095(9) 0.0052(9)
O6 0.0305(13) 0.0243(12) 0.0303(13) -0.0019(10) 0.0033(10) -0.0059(10)
O7 0.0198(12) 0.0349(14) 0.0266(12) -0.0042(10) -0.0031(10) -0.0001(10)
O8 0.0190(11) 0.0291(12) 0.0229(12) -0.0038(10) 0.0084(9) 0.0012(9)
O9 0.0484(17) 0.0412(16) 0.0375(15) -0.0039(14) 0.0070(12) -0.0049(15)
C1 0.0259(17) 0.0206(15) 0.0167(15) -0.0032(12) -0.0014(12) 0.0044(13)
C2 0.0215(16) 0.0151(14) 0.0184(15) -0.0006(12) 0.0033(12) 0.0006(12)
C3 0.0189(14) 0.0147(13) 0.0219(15) 0.0020(12) 0.0059(11) 0.0022(12)
C4 0.0311(19) 0.0354(19) 0.0196(16) -0.0031(14) -0.0075(14) 0.0003(15)
C5 0.0244(18) 0.0307(19) 0.054(2) -0.0003(18) 0.0149(17) -0.0091(15)
C6 0.065(3) 0.032(2) 0.0204(17) -0.0016(15) 0.0215(17) 0.002(2)
C7 0.048(2) 0.0253(19) 0.046(2) 0.0018(16) 0.0312(19) 0.0003(17)
C8 0.0272(17) 0.0132(14) 0.0224(16) -0.0041(12) -0.0021(13) -0.0013(12)
C9 0.0272(17) 0.0113(14) 0.0250(16) -0.0007(12) 0.0033(13) 0.0001(12)
C10 0.0227(16) 0.0167(15) 0.0272(17) -0.0003(13) -0.0018(13) 0.0055(12)
C11 0.0230(17) 0.0213(16) 0.0322(18) -0.0035(14) 0.0091(14) 0.0050(13)
C12 0.0334(18) 0.0160(14) 0.0178(15) -0.0046(12) 0.0056(13) 0.0031(13)
C13 0.0247(16) 0.0251(16) 0.0168(15) -0.0016(12) 0.0018(12) 0.0026(13)
C14 0.0234(16) 0.0184(15) 0.0257(17) -0.0024(13) 0.0016(13) -0.0010(13)
C15 0.0184(15) 0.0120(13) 0.0242(16) -0.0002(11) 0.0053(12) -0.0005(11)
C16 0.0241(18) 0.039(2) 0.052(2) -0.0081(19) 0.0167(17) -0.0115(16)
C17 0.0248(16) 0.0185(15) 0.0274(17) 0.0007(13) 0.0129(13) 0.0001(13)
C18 0.0231(17) 0.0251(17) 0.0346(19) -0.0037(14) -0.0049(14) -0.0028(13)
C19 0.0329(18) 0.0213(16) 0.0202(16) -0.0024(12) -0.0045(14) 0.0023(13)
C20 0.036(2) 0.036(2) 0.042(2) 0.0091(18) -0.0148(18) 0.0015(17)
C21 0.076(3) 0.037(2) 0.0202(18) 0.0044(16) -0.0034(19) 0.028(2)
C22 0.054(3) 0.036(2) 0.039(2) 0.0162(18) 0.0198(19) 0.015(2)
C23 0.043(2) 0.0240(17) 0.036(2) 0.0105(15) 0.0116(17) 0.0072(16)
C24 0.0340(19) 0.0253(17) 0.0327(19) 0.0084(15) 0.0069(15) 0.0159(15)
C25 0.0204(15) 0.0173(14) 0.0163(14) 0.0031(11) 0.0016(12) -0.0024(12)
C26 0.0153(14) 0.0264(16) 0.0175(15) 0.0025(13) 0.0005(11) 0.0003(12)
C27 0.0171(14) 0.0191(14) 0.0170(14) 0.0020(12) 0.0053(11) 0.0038(12)
C28 0.032(2) 0.057(3) 0.028(2) 0.0058(18) 0.0002(16) -0.0212(19)
C29 0.0251(18) 0.046(2) 0.0234(17) 0.0069(16) 0.0085(14) -0.0076(16)
C30 0.0310(18) 0.049(2) 0.0198(16) 0.0064(16) -0.0052(13) -0.0083(18)
C31 0.037(2) 0.046(2) 0.0120(15) 0.0051(15) 0.0028(14) -0.0041(17)
C32 0.0350(19) 0.0298(18) 0.0219(16) 0.0038(14) 0.0091(14) 0.0168(15)
C33 0.0241(17) 0.0176(16) 0.043(2) -0.0001(14) -0.0048(15) 0.0046(13)
C34 0.037(2) 0.0222(16) 0.0337(19) 0.0145(14) 0.0191(16) 0.0128(15)
C35 0.037(2) 0.0297(19) 0.0239(17) -0.0013(14) -0.0092(15) 0.0148(16)
C36 0.0171(16) 0.0246(17) 0.052(2) 0.0051(16) 0.0003(15) 0.0063(13)
C37 0.0146(14) 0.0162(14) 0.0225(15) -0.0013(11) 0.0043(12) -0.0012(11)
C38 0.0137(14) 0.0162(14) 0.0220(15) 0.0014(11) -0.0017(12) -0.0010(11)
C39 0.0187(15) 0.0209(15) 0.0172(14) 0.0007(12) 0.0039(12) 0.0006(12)
C40 0.0154(17) 0.050(2) 0.054(3) -0.017(2) -0.0021(16) -0.0019(16)
C41 0.042(2) 0.0264(18) 0.038(2) -0.0072(16) -0.0080(17) 0.0172(16)
C42 0.045(2) 0.0301(19) 0.032(2) -0.0117(15) 0.0078(17) -0.0225(17)
C43 0.059(3) 0.0152(16) 0.0308(19) -0.0050(14) 0.0021(18) -0.0110(17)
C44 0.0212(16) 0.0234(16) 0.0276(17) 0.0017(13) 0.0093(13) -0.0015(13)
C45 0.0274(16) 0.0221(14) 0.0202(15) 0.0001(13) 0.0090(12) 0.0015(14)
C46 0.0291(17) 0.0306(19) 0.0142(14) 0.0045(13) 0.0029(13) 0.0001(14)
C47 0.0283(17) 0.0314(18) 0.0265(17) 0.0151(15) 0.0066(14) 0.0080(15)
C48 0.040(2) 0.0156(15) 0.0254(17) 0.0043(13) 0.0147(14) 0.0001(14)
C49 0.098(4) 0.043(3) 0.034(2) 0.004(2) -0.015(3) -0.002(3)
C50 0.085(4) 0.067(4) 0.045(3) -0.008(3) -0.012(3) 0.047(3)
C51 0.063(4) 0.080(4) 0.117(5) 0.054(4) 0.057(4) 0.031(3)
C52 0.051(3) 0.044(3) 0.070(3) -0.015(2) 0.015(2) -0.002(2)
O1S 0.0333(14) 0.0439(16) 0.0347(14) 0.0004(12) 0.0039(12) -0.0080(12)
C1S 0.061(3) 0.042(3) 0.058(3) -0.006(2) -0.011(2) -0.017(2)
C2S 0.140(7) 0.063(4) 0.076(4) -0.006(3) -0.002(4) -0.055(4)
C3S 0.081(4) 0.056(3) 0.059(3) 0.014(3) -0.008(3) -0.013(3)
C4S 0.044(2) 0.054(3) 0.042(2) 0.004(2) 0.0011(19) -0.006(2)
O2S 0.158(5) 0.148(5) 0.065(3) -0.021(3) 0.001(3) 0.093(4)
C5S 0.114(4) 0.213(7) 0.080(3) 0.056(4) 0.004(3) 0.040(4)
C6S 0.114(4) 0.213(7) 0.080(3) 0.056(4) 0.004(3) 0.040(4)
C7S 0.103(7) 0.309(17) 0.088(6) -0.051(8) -0.022(5) 0.102(9)
C8S 0.114(4) 0.213(7) 0.080(3) 0.056(4) 0.004(3) 0.040(4)

loop_
_atom_type_symbol
_atom_type_description
_atom_type_scat_dispersion_real
_atom_type_scat_dispersion_imag
_atom_type_scat_source
C C 0.0033 0.0016 'International Tables Vol C Tables 4.2.6.8 and 6.1.1.4'
H H 0.0000 0.0000 'International Tables Vol C Tables 4.2.6.8 and 6.1.1.4'
N N 0.0061 0.0033 'International Tables Vol C Tables 4.2.6.8 and 6.1.1.4'
O O 0.0106 0.0060 'International Tables Vol C Tables 4.2.6.8 and 6.1.1.4'
K K 0.2009 0.2494 'International Tables Vol C Tables 4.2.6.8 and 6.1.1.4'
Cr Cr 0.3209 0.6236 'International Tables Vol C Tables 4.2.6.8 and 6.1.1.4'

loop_
_geom_angle_atom_site_label_1
_geom_angle_atom_site_label_2
_geom_angle_atom_site_label_3
_geom_angle
_geom_angle_site_symmetry_1
_geom_angle_site_symmetry_3
C2 Cr1 C1 93.24(15) . .
C2 Cr1 C3 98.37(13) . .
C1 Cr1 C3 95.28(13) . .
C2 Cr1 C11 89.20(14) . .
C1 Cr1 C11 129.54(14) . .
C3 Cr1 C11 134.17(12) . .
C2 Cr1 C12 111.54(14) . .
C1 Cr1 C12 96.87(13) . .
C3 Cr1 C12 146.88(12) . .
C11 Cr1 C12 37.51(12) . .
C2 Cr1 C10 104.22(13) . .
C1 Cr1 C10 156.65(14) . .
C3 Cr1 C10 97.35(12) . .
C11 Cr1 C10 37.57(13) . .
C12 Cr1 C10 62.50(12) . .
C2 Cr1 C8 148.59(14) . .
C1 Cr1 C8 95.50(13) . .
C3 Cr1 C8 110.74(12) . .
C11 Cr1 C8 62.22(13) . .
C12 Cr1 C8 37.44(12) . .
C10 Cr1 C8 61.62(12) . .
C2 Cr1 C9 140.71(13) . .
C1 Cr1 C9 125.41(14) . .
C3 Cr1 C9 86.04(12) . .
C11 Cr1 C9 61.98(13) . .
C12 Cr1 C9 61.90(12) . .
C10 Cr1 C9 36.80(12) . .
C8 Cr1 C9 36.43(12) . .
C13 Cr2 C14 91.76(16) . .
C13 Cr2 C15 93.08(13) . .
C14 Cr2 C15 97.76(14) . .
C13 Cr2 C20 130.59(16) . .
C14 Cr2 C20 88.59(16) . .
C15 Cr2 C20 135.79(15) . .
C13 Cr2 C21 98.36(15) . .
C14 Cr2 C21 111.58(18) . .
C15 Cr2 C21 147.98(16) . .
C20 Cr2 C21 37.92(18) . .
C13 Cr2 C24 158.72(14) . .
C14 Cr2 C24 103.67(15) . .
C15 Cr2 C24 99.15(13) . .
C20 Cr2 C24 37.50(15) . .
C21 Cr2 C24 62.52(15) . .
C13 Cr2 C22 97.77(15) . .
C14 Cr2 C22 148.33(17) . .
C15 Cr2 C22 111.71(16) . .
C20 Cr2 C22 62.39(17) . .
C21 Cr2 C22 37.22(18) . .
C24 Cr2 C22 61.53(14) . .
C13 Cr2 C23 127.05(15) . .
C14 Cr2 C23 140.46(15) . .
C15 Cr2 C23 88.32(14) . .
C20 Cr2 C23 61.72(15) . .
C21 Cr2 C23 60.99(16) . .
C24 Cr2 C23 36.99(14) . .
C22 Cr2 C23 35.54(15) . .
C13 Cr2 K3 49.73(10) . .
C14 Cr2 K3 69.85(11) . .
C15 Cr2 K3 54.66(8) . .
C20 Cr2 K3 158.11(12) . .
C21 Cr2 K3 147.58(11) . .
C24 Cr2 K3 149.90(10) . .
C22 Cr2 K3 137.24(12) . .
C23 Cr2 K3 138.83(11) . .
C13 Cr2 K2 47.14(11) . .
C14 Cr2 K2 66.91(11) . .
C15 Cr2 K2 133.78(9) . .
C20 Cr2 K2 88.91(12) . .
C21 Cr2 K2 72.42(11) . .
C24 Cr2 K2 126.39(11) . .
C22 Cr2 K2 98.23(12) . .
C23 Cr2 K2 131.95(11) . .
K3 Cr2 K2 79.363(19) . .
C25 Cr3 C26 84.05(14) . .
C25 Cr3 C27 95.69(13) . .
C26 Cr3 C27 95.85(13) . .
C25 Cr3 C34 94.47(13) . .
C26 Cr3 C34 135.14(15) . .
C27 Cr3 C34 128.77(14) . .
C25 Cr3 C35 111.13(14) . .
C26 Cr3 C35 102.31(14) . .
C27 Cr3 C35 148.80(13) . .
C34 Cr3 C35 36.99(15) . .
C25 Cr3 C33 113.02(14) . .
C26 Cr3 C33 159.51(14) . .
C27 Cr3 C33 93.67(13) . .
C34 Cr3 C33 37.10(14) . .
C35 Cr3 C33 61.84(14) . .
C25 Cr3 C32 150.39(14) . .
C26 Cr3 C32 124.93(15) . .
C27 Cr3 C32 87.86(12) . .
C34 Cr3 C32 61.57(13) . .
C35 Cr3 C32 60.95(13) . .
C33 Cr3 C32 37.37(14) . .
C25 Cr3 C36 147.44(14) . .
C26 Cr3 C36 97.81(14) . .
C27 Cr3 C36 116.29(14) . .
C34 Cr3 C36 61.44(14) . .
C35 Cr3 C36 36.56(14) . .
C33 Cr3 C36 61.71(13) . .
C32 Cr3 C36 36.19(14) . .
C25 Cr3 K4 53.11(10) . .
C26 Cr3 K4 51.60(10) . .
C27 Cr3 K4 132.47(9) . .
C34 Cr3 K4 92.36(10) . .
C35 Cr3 K4 78.14(10) . .
C33 Cr3 K4 129.37(11) . .
C32 Cr3 K4 137.79(10) . .
C36 Cr3 K4 103.19(11) . .
C37 Cr4 C38 86.57(14) . .
C37 Cr4 C39 98.20(13) . .
C38 Cr4 C39 92.02(13) . .
C37 Cr4 C44 91.50(14) . .
C38 Cr4 C44 139.33(13) . .
C39 Cr4 C44 128.36(12) . .
C37 Cr4 C45 111.23(13) . .
C38 Cr4 C45 160.33(13) . .
C39 Cr4 C45 93.53(12) . .
C44 Cr4 C45 36.96(12) . .
C37 Cr4 C47 144.81(14) . .
C38 Cr4 C47 99.24(13) . .
C39 Cr4 C47 116.08(13) . .
C44 Cr4 C47 61.68(13) . .
C45 Cr4 C47 61.45(13) . .
C37 Cr4 C48 107.87(14) . .
C38 Cr4 C48 105.79(13) . .
C39 Cr4 C48 148.96(12) . .
C44 Cr4 C48 37.03(12) . .
C45 Cr4 C48 61.75(13) . .
C47 Cr4 C48 37.09(14) . .
C37 Cr4 C46 148.40(14) . .
C38 Cr4 C46 124.51(13) . .
C39 Cr4 C46 87.25(12) . .
C44 Cr4 C46 61.88(13) . .
C45 Cr4 C46 37.18(12) . .
C47 Cr4 C46 36.50(13) . .
C48 Cr4 C46 61.73(13) . .
C37 Cr4 K1 51.25(10) . .
C38 Cr4 K1 46.55(10) . .
C39 Cr4 K1 122.07(9) . .
C44 Cr4 K1 103.35(9) . .
C45 Cr4 K1 140.11(9) . .
C47 Cr4 K1 110.01(10) . .
C48 Cr4 K1 87.96(9) . .
C46 Cr4 K1 146.28(9) . .
O2 K1 O4 80.27(8) 1_455 .
O2 K1 O8 163.00(7) 1_455 .
O4 K1 O8 100.50(8) . .
O2 K1 O7 75.51(7) 1_455 .
O4 K1 O7 78.76(8) . .
O8 K1 O7 87.93(7) . .
O2 K1 C38 139.77(8) 1_455 .
O4 K1 C38 109.14(8) . .
O8 K1 C38 24.05(7) . .
O7 K1 C38 68.64(8) . .
O2 K1 O1 84.76(8) 1_455 .
O4 K1 O1 61.91(8) . .
O8 K1 O1 110.74(7) . .
O7 K1 O1 138.48(7) . .
C38 K1 O1 134.76(8) . .
O2 K1 C37 93.93(8) 1_455 .
O4 K1 C37 94.79(8) . .
O8 K1 C37 69.07(7) . .
O7 K1 C37 22.71(7) . .
C38 K1 C37 47.35(8) . .
O1 K1 C37 156.59(8) . .
O2 K1 C1 99.90(8) 1_455 .
O4 K1 C1 80.43(9) . .
O8 K1 C1 96.96(8) . .
O7 K1 C1 159.17(8) . .
C38 K1 C1 120.05(9) . .
O1 K1 C1 22.01(7) . .
C37 K1 C1 164.32(9) . .
O2 K1 N2 100.18(8) 1_455 .
O4 K1 N2 143.24(8) . .
O8 K1 N2 89.35(8) . .
O7 K1 N2 137.38(7) . .
C38 K1 N2 94.21(8) . .
O1 K1 N2 81.44(7) . .
C37 K1 N2 121.65(8) . .
C1 K1 N2 63.17(8) . .
O2 K1 C3 118.89(8) 1_455 .
O4 K1 C3 127.68(8) . .
O8 K1 C3 74.23(7) . .
O7 K1 C3 149.86(7) . .
C38 K1 C3 86.96(8) . .
O1 K1 C3 71.49(7) . .
C37 K1 C3 127.99(8) . .
C1 K1 C3 49.93(8) . .
N2 K1 C3 23.29(7) . .
O2 K1 Cr4 114.10(6) 1_455 .
O4 K1 Cr4 114.04(6) . .
O8 K1 Cr4 49.88(5) . .
O7 K1 Cr4 49.23(5) . .
C38 K1 Cr4 25.85(6) . .
O1 K1 Cr4 160.39(6) . .
C37 K1 Cr4 26.55(6) . .
C1 K1 Cr4 144.49(6) . .
N2 K1 Cr4 99.44(6) . .
C3 K1 Cr4 101.71(5) . .
O2 K1 K4 44.78(5) 1_455 1_455
O4 K1 K4 46.52(6) . 1_455
O8 K1 K4 143.99(5) . 1_455
O7 K1 K4 96.90(5) . 1_455
C38 K1 K4 155.04(6) . 1_455
O1 K1 K4 46.51(5) . 1_455
C37 K1 K4 119.57(6) . 1_455
C1 K1 K4 67.49(6) . 1_455
N2 K1 K4 109.57(6) . 1_455
C3 K1 K4 111.89(5) . 1_455
Cr4 K1 K4 146.12(2) . 1_455
O5 K2 O6 123.21(8) . 1_455
O5 K2 O9 80.32(8) . .
O6 K2 O9 91.16(8) 1_455 .
O5 K2 O3 87.40(7) . .
O6 K2 O3 147.38(8) 1_455 .
O9 K2 O3 82.62(8) . .
O5 K2 O1 99.54(7) . .
O6 K2 O1 91.33(8) 1_455 .
O9 K2 O1 177.10(9) . .
O3 K2 O1 94.47(8) . .
O5 K2 C13 111.64(9) . .
O6 K2 C13 123.06(9) 1_455 .
O9 K2 C13 83.52(9) . .
O3 K2 C13 24.55(8) . .
O1 K2 C13 93.86(9) . .
O5 K2 C26 104.76(8) . 1_455
O6 K2 C26 21.33(8) 1_455 1_455
O9 K2 C26 98.95(8) . 1_455
O3 K2 C26 167.84(8) . 1_455
O1 K2 C26 83.90(8) . 1_455
C13 K2 C26 143.37(9) . 1_455
O5 K2 C1 82.78(8) . .
O6 K2 C1 108.44(8) 1_455 .
O9 K2 C1 159.10(9) . .
O3 K2 C1 84.42(8) . .
O1 K2 C1 19.20(7) . .
C13 K2 C1 91.42(8) . .
C26 K2 C1 97.17(8) 1_455 .
O5 K2 C49 68.16(11) . .
O6 K2 C49 83.15(11) 1_455 .
O9 K2 C49 22.39(11) . .
O3 K2 C49 100.62(11) . .
O1 K2 C49 159.84(10) . .
C13 K2 C49 105.42(11) . .
C26 K2 C49 84.03(11) 1_455 .
C1 K2 C49 150.08(11) . .
O5 K2 C14 147.47(8) . .
O6 K2 C14 87.35(8) 1_455 .
O9 K2 C14 112.75(9) . .
O3 K2 C14 66.16(7) . .
O1 K2 C14 65.88(8) . .
C13 K2 C14 45.41(8) . .
C26 K2 C14 102.41(8) 1_455 .
C1 K2 C14 76.35(8) . .
C49 K2 C14 132.79(11) . .
O5 K2 Cr2 137.72(6) . .
O6 K2 Cr2 96.87(6) 1_455 .
O9 K2 Cr2 86.57(7) . .
O3 K2 Cr2 50.95(5) . .
O1 K2 Cr2 91.65(6) . .
C13 K2 Cr2 26.40(6) . .
C26 K2 Cr2 116.97(6) 1_455 .
C1 K2 Cr2 97.88(6) . .
C49 K2 Cr2 108.23(9) . .
C14 K2 Cr2 27.68(6) . .
O5 K2 K4 131.40(6) . 1_455
O6 K2 K4 47.14(5) 1_455 1_455
O9 K2 K4 135.53(7) . 1_455
O3 K2 K4 122.42(6) . 1_455
O1 K2 K4 46.41(5) . 1_455
C13 K2 K4 105.15(7) . 1_455
C26 K2 K4 49.00(6) 1_455 1_455
C1 K2 K4 65.36(6) . 1_455
C49 K2 K4 130.18(10) . 1_455
C14 K2 K4 59.87(6) . 1_455
Cr2 K2 K4 84.61(2) . 1_455
O7 K3 O8 97.24(8) 1_655 .
O7 K3 O2 79.81(8) 1_655 .
O8 K3 O2 105.89(7) . .
O7 K3 O3 117.04(8) 1_655 .
O8 K3 O3 144.31(8) . .
O2 K3 O3 72.98(7) . .
O7 K3 C13 128.23(9) 1_655 .
O8 K3 C13 132.45(8) . .
O2 K3 C13 96.33(8) . .
O3 K3 C13 23.91(8) . .
O7 K3 C15 107.28(8) 1_655 .
O8 K3 C15 103.24(8) . .
O2 K3 C15 148.86(8) . .
O3 K3 C15 77.00(8) . .
C13 K3 C15 55.00(9) . .
O7 K3 C2 97.03(8) 1_655 .
O8 K3 C2 90.37(8) . .
O2 K3 C2 21.94(7) . .
O3 K3 C2 76.56(8) . .
C13 K3 C2 96.26(9) . .
C15 K3 C2 150.11(8) . .
O7 K3 N3 84.35(8) 1_655 .
O8 K3 N3 116.09(7) . .
O2 K3 N3 136.60(7) . .
O3 K3 N3 79.02(7) . .
C13 K3 N3 63.38(8) . .
C15 K3 N3 24.71(7) . .
C2 K3 N3 153.21(7) . .
O7 K3 N4 101.65(7) 1_655 .
O8 K3 N4 80.84(7) . .
O2 K3 N4 172.96(7) . .
O3 K3 N4 100.39(7) . .
C13 K3 N4 77.31(8) . .
C15 K3 N4 24.12(7) . .
C2 K3 N4 160.18(8) . .
N3 K3 N4 37.60(7) . .
O7 K3 Cr2 134.04(6) 1_655 .
O8 K3 Cr2 111.41(5) . .
O2 K3 Cr2 122.39(5) . .
O3 K3 Cr2 51.12(5) . .
C13 K3 Cr2 27.23(6) . .
C15 K3 Cr2 33.06(6) . .
C2 K3 Cr2 117.14(6) . .
N3 K3 Cr2 51.21(5) . .
N4 K3 Cr2 51.84(5) . .
O7 K3 K1 136.93(6) 1_655 .
O8 K3 K1 41.37(5) . .
O2 K3 K1 98.33(5) . .
O3 K3 K1 102.96(5) . .
C13 K3 K1 94.83(7) . .
C15 K3 K1 96.21(6) . .
C2 K3 K1 76.47(6) . .
N3 K3 K1 120.12(5) . .
N4 K3 K1 85.33(5) . .
Cr2 K3 K1 83.345(18) . .
O7 K3 K1 43.19(6) 1_655 1_655
O8 K3 K1 112.81(5) . 1_655
O2 K3 K1 37.77(5) . 1_655
O3 K3 K1 88.41(5) . 1_655
C13 K3 K1 110.49(7) . 1_655
C15 K3 K1 134.51(6) . 1_655
C2 K3 K1 58.09(6) . 1_655
N3 K3 K1 110.64(5) . 1_655
N4 K3 K1 141.73(5) . 1_655
Cr2 K3 K1 135.48(2) . 1_655
K1 K3 K1 129.18(3) . 1_655
O3 K4 O2 77.22(8) . .
O3 K4 O4 83.01(8) . 1_655
O2 K4 O4 76.76(7) . 1_655
O3 K4 O1 144.10(8) . 1_655
O2 K4 O1 85.73(8) . 1_655
O4 K4 O1 62.26(8) 1_655 1_655
O3 K4 O6 106.18(8) . .
O2 K4 O6 170.20(7) . .
O4 K4 O6 94.38(7) 1_655 .
O1 K4 O6 86.41(8) 1_655 .
O3 K4 O5 82.57(7) . .
O2 K4 O5 107.94(7) . .
O4 K4 O5 163.36(8) 1_655 .
O1 K4 O5 133.09(7) 1_655 .
O6 K4 O5 81.74(7) . .
O3 K4 C26 118.12(8) . .
O2 K4 C26 160.82(8) . .
O4 K4 C26 114.77(9) 1_655 .
O1 K4 C26 86.65(8) 1_655 .
O6 K4 C26 23.43(8) . .
O5 K4 C26 65.68(7) . .
O3 K4 C25 102.80(8) . .
O2 K4 C25 122.75(8) . .
O4 K4 C25 160.32(8) 1_655 .
O1 K4 C25 112.97(8) 1_655 .
O6 K4 C25 65.97(7) . .
O5 K4 C25 22.89(7) . .
C26 K4 C25 45.86(8) . .
O3 K4 C2 78.21(8) . .
O2 K4 C2 20.63(7) . .
O4 K4 C2 97.35(8) 1_655 .
O1 K4 C2 96.50(8) 1_655 .
O6 K4 C2 167.92(8) . .
O5 K4 C2 87.78(7) . .
C26 K4 C2 144.75(9) . .
C25 K4 C2 102.23(8) . .
O3 K4 Cr3 126.51(5) . .
O2 K4 Cr3 134.53(5) . .
O4 K4 Cr3 136.83(6) 1_655 .
O1 K4 Cr3 87.71(5) 1_655 .
O6 K4 Cr3 50.83(5) . .
O5 K4 Cr3 50.37(4) . .
C26 K4 Cr3 27.40(6) . .
C25 K4 Cr3 27.48(6) . .
C2 K4 Cr3 117.42(6) . .
O3 K4 K1 99.61(5) . 1_655
O2 K4 K1 43.01(5) . 1_655
O4 K4 K1 44.07(6) 1_655 1_655
O1 K4 K1 49.33(5) 1_655 1_655
O6 K4 K1 127.28(5) . 1_655
O5 K4 K1 147.64(5) . 1_655
C26 K4 K1 135.39(6) . 1_655
C25 K4 K1 148.78(6) . 1_655
C2 K4 K1 61.55(6) . 1_655
Cr3 K4 K1 133.48(2) . 1_655
O3 K4 K2 128.66(6) . 1_655
O2 K4 K2 128.10(5) . 1_655
O4 K4 K2 65.69(6) 1_655 1_655
O1 K4 K2 45.78(6) 1_655 1_655
O6 K4 K2 42.66(5) . 1_655
O5 K4 K2 118.41(5) . 1_655
C26 K4 K2 52.92(6) . 1_655
C25 K4 K2 96.93(6) . 1_655
C2 K4 K2 142.19(6) . 1_655
Cr3 K4 K2 71.136(18) . 1_655
K1 K4 K2 85.56(2) 1_655 1_655
C3 N1 C6 110.9(3) . .
C3 N1 C4 126.0(3) . .
C6 N1 C4 123.0(3) . .
C3 N2 C7 112.1(3) . .
C3 N2 C5 124.9(3) . .
C7 N2 C5 123.0(3) . .
C3 N2 K1 85.32(18) . .
C7 N2 K1 98.6(2) . .
C5 N2 K1 88.1(2) . .
C15 N3 C18 111.9(3) . .
C15 N3 C16 125.3(3) . .
C18 N3 C16 122.8(3) . .
C15 N3 K3 69.35(17) . .
C18 N3 K3 96.4(2) . .
C16 N3 K3 101.7(2) . .
C15 N4 C19 111.7(3) . .
C15 N4 C17 126.0(3) . .
C19 N4 C17 122.4(3) . .
C15 N4 K3 66.95(16) . .
C19 N4 K3 94.77(18) . .
C17 N4 K3 106.61(18) . .
C27 N5 C30 112.0(3) . .
C27 N5 C28 125.2(3) . .
C30 N5 C28 122.8(3) . .
C27 N6 C31 112.4(3) . .
C27 N6 C29 124.4(3) . .
C31 N6 C29 123.1(3) . .
C39 N7 C42 111.9(3) . .
C39 N7 C40 125.4(3) . .
C42 N7 C40 122.7(3) . .
C39 N8 C43 111.9(3) . .
C39 N8 C41 125.0(3) . .
C43 N8 C41 123.1(3) . .
C1 O1 K2 110.5(2) . .
C1 O1 K4 159.1(3) . 1_455
K2 O1 K4 87.80(7) . 1_455
C1 O1 K1 90.0(2) . .
K2 O1 K1 133.28(10) . .
K4 O1 K1 84.16(7) 1_455 .
C2 O2 K1 144.6(2) . 1_655
C2 O2 K4 107.2(2) . .
K1 O2 K4 92.21(7) 1_655 .
C2 O2 K3 100.84(19) . .
K1 O2 K3 102.78(8) 1_655 .
K4 O2 K3 104.06(8) . .
C13 O3 K4 177.6(2) . .
C13 O3 K2 84.71(19) . .
K4 O3 K2 96.59(8) . .
C13 O3 K3 79.31(18) . .
K4 O3 K3 101.82(8) . .
K2 O3 K3 116.68(9) . .
C14 O4 K1 129.4(2) . .
C14 O4 K4 131.1(2) . 1_455
K1 O4 K4 89.42(8) . 1_455
C25 O5 K2 158.2(2) . .
C25 O5 K4 83.44(19) . .
K2 O5 K4 92.74(7) . .
C26 O6 K2 105.4(2) . 1_655
C26 O6 K4 85.30(19) . .
K2 O6 K4 90.20(7) 1_655 .
C37 O7 K3 154.3(2) . 1_455
C37 O7 K1 85.92(19) . .
K3 O7 K1 99.68(8) 1_455 .
C38 O8 K3 152.1(2) . .
C38 O8 K1 88.32(18) . .
K3 O8 K1 98.82(7) . .
C49 O9 C52 108.8(4) . .
C49 O9 K2 110.3(3) . .
C52 O9 K2 126.0(3) . .
O1 C1 Cr1 176.7(3) . .
O1 C1 K1 67.94(19) . .
Cr1 C1 K1 114.50(14) . .
O1 C1 K2 50.34(19) . .
Cr1 C1 K2 129.25(15) . .
K1 C1 K2 106.41(9) . .
O2 C2 Cr1 173.4(3) . .
O2 C2 K3 57.22(17) . .
Cr1 C2 K3 128.61(14) . .
O2 C2 K4 52.13(16) . .
Cr1 C2 K4 123.05(14) . .
K3 C2 K4 83.05(7) . .
N1 C3 N2 102.7(3) . .
N1 C3 Cr1 130.4(2) . .
N2 C3 Cr1 126.8(2) . .
N1 C3 K1 100.35(18) . .
N2 C3 K1 71.38(17) . .
Cr1 C3 K1 98.17(10) . .
N1 C4 H4A 109.5 . .
N1 C4 H4B 109.5 . .
H4A C4 H4B 109.5 . .
N1 C4 H4C 109.5 . .
H4A C4 H4C 109.5 . .
H4B C4 H4C 109.5 . .
N2 C5 H5A 109.5 . .
N2 C5 H5B 109.5 . .
H5A C5 H5B 109.5 . .
N2 C5 H5C 109.5 . .
H5A C5 H5C 109.5 . .
H5B C5 H5C 109.5 . .
C7 C6 N1 107.9(3) . .
C7 C6 H6 126.1 . .
N1 C6 H6 126.1 . .
C6 C7 N2 106.4(3) . .
C6 C7 H7 126.8 . .
N2 C7 H7 126.8 . .
C9 C8 C12 108.0(3) . .
C9 C8 Cr1 71.94(18) . .
C12 C8 Cr1 69.92(17) . .
C9 C8 H8 126.0 . .
C12 C8 H8 126.0 . .
Cr1 C8 H8 126.0 . .
C8 C9 C10 108.7(3) . .
C8 C9 Cr1 71.63(18) . .
C10 C9 Cr1 70.60(18) . .
C8 C9 H9 125.6 . .
C10 C9 H9 125.6 . .
Cr1 C9 H9 125.6 . .
C9 C10 C11 107.6(3) . .
C9 C10 Cr1 72.60(18) . .
C11 C10 Cr1 70.00(18) . .
C9 C10 H10 126.1 . .
C11 C10 H10 126.1 . .
Cr1 C10 H10 126.1 . .
C12 C11 C10 108.3(3) . .
C12 C11 Cr1 71.94(18) . .
C10 C11 Cr1 72.43(19) . .
C12 C11 H11 125.7 . .
C10 C11 H11 125.7 . .
Cr1 C11 H11 125.7 . .
C11 C12 C8 107.4(3) . .
C11 C12 Cr1 70.55(18) . .
C8 C12 Cr1 72.65(18) . .
C11 C12 H12 126.2 . .
C8 C12 H12 126.2 . .
Cr1 C12 H12 126.2 . .
O3 C13 Cr2 176.7(3) . .
O3 C13 K2 70.74(19) . .
Cr2 C13 K2 106.46(14) . .
O3 C13 K3 76.78(18) . .
Cr2 C13 K3 103.04(13) . .
K2 C13 K3 111.24(11) . .
O4 C14 Cr2 172.7(3) . .
O4 C14 K2 92.8(2) . .
Cr2 C14 K2 85.41(12) . .
N4 C15 N3 102.4(3) . .
N4 C15 Cr2 131.3(2) . .
N3 C15 Cr2 126.3(2) . .
N4 C15 K3 88.93(17) . .
N3 C15 K3 85.94(18) . .
Cr2 C15 K3 92.28(10) . .
N3 C16 H16A 109.5 . .
N3 C16 H16B 109.5 . .
H16A C16 H16B 109.5 . .
N3 C16 H16C 109.5 . .
H16A C16 H16C 109.5 . .
H16B C16 H16C 109.5 . .
N4 C17 H17A 109.5 . .
N4 C17 H17B 109.5 . .
H17A C17 H17B 109.5 . .
N4 C17 H17C 109.5 . .
H17A C17 H17C 109.5 . .
H17B C17 H17C 109.5 . .
C19 C18 N3 107.1(3) . .
C19 C18 H18 126.4 . .
N3 C18 H18 126.4 . .
C18 C19 N4 107.0(3) . .
C18 C19 H19 126.5 . .
N4 C19 H19 126.5 . .
C24 C20 C21 107.6(4) . .
C24 C20 Cr2 72.7(2) . .
C21 C20 Cr2 71.4(2) . .
C24 C20 H20 126.1 . .
C21 C20 H20 126.1 . .
Cr2 C20 H20 126.1 . .
C22 C21 C20 107.7(4) . .
C22 C21 Cr2 73.0(2) . .
C20 C21 Cr2 70.7(2) . .
C22 C21 H21 126.0 . .
C20 C21 H21 126.0 . .
Cr2 C21 H21 126.0 . .
C23 C22 C21 108.2(4) . .
C23 C22 Cr2 72.6(2) . .
C21 C22 Cr2 69.7(2) . .
C23 C22 H22 125.9 . .
C21 C22 H22 125.9 . .
Cr2 C22 H22 125.9 . .
C22 C23 C24 109.9(4) . .
C22 C23 Cr2 71.8(2) . .
C24 C23 Cr2 70.6(2) . .
C22 C23 H23 125.1 . .
C24 C23 H23 125.1 . .
Cr2 C23 H23 125.1 . .
C20 C24 C23 106.7(4) . .
C20 C24 Cr2 69.8(2) . .
C23 C24 Cr2 72.5(2) . .
C20 C24 H24 126.6 . .
C23 C24 H24 126.6 . .
Cr2 C24 H24 126.6 . .
O5 C25 Cr3 173.0(3) . .
O5 C25 K4 73.67(18) . .
Cr3 C25 K4 99.41(12) . .
O6 C26 Cr3 172.3(3) . .
O6 C26 K4 71.27(19) . .
Cr3 C26 K4 101.00(13) . .
O6 C26 K2 53.23(17) . 1_655
Cr3 C26 K2 126.43(14) . 1_655
K4 C26 K2 78.07(7) . 1_655
N5 C27 N6 102.2(2) . .
N5 C27 Cr3 128.7(2) . .
N6 C27 Cr3 129.1(2) . .
N5 C28 H28A 109.5 . .
N5 C28 H28B 109.5 . .
H28A C28 H28B 109.5 . .
N5 C28 H28C 109.5 . .
H28A C28 H28C 109.5 . .
H28B C28 H28C 109.5 . .
N6 C29 H29A 109.5 . .
N6 C29 H29B 109.5 . .
H29A C29 H29B 109.5 . .
N6 C29 H29C 109.5 . .
H29A C29 H29C 109.5 . .
H29B C29 H29C 109.5 . .
C31 C30 N5 106.5(3) . .
C31 C30 H30 126.8 . .
N5 C30 H30 126.8 . .
C30 C31 N6 107.0(3) . .
C30 C31 H31 126.5 . .
N6 C31 H31 126.5 . .
C36 C32 C33 108.5(3) . .
C36 C32 Cr3 72.1(2) . .
C33 C32 Cr3 70.65(19) . .
C36 C32 H32 125.7 . .
C33 C32 H32 125.7 . .
Cr3 C32 H32 125.7 . .
C34 C33 C32 106.5(3) . .
C34 C33 Cr3 70.7(2) . .
C32 C33 Cr3 72.0(2) . .
C34 C33 H33 126.6 . .
C32 C33 H33 126.6 . .
Cr3 C33 H33 126.6 . .
C35 C34 C33 108.5(3) . .
C35 C34 Cr3 71.9(2) . .
C33 C34 Cr3 72.2(2) . .
C35 C34 H34 125.7 . .
C33 C34 H34 125.7 . .
Cr3 C34 H34 125.7 . .
C36 C35 C34 108.5(3) . .
C36 C35 Cr3 73.0(2) . .
C34 C35 Cr3 71.09(19) . .
C36 C35 H35 125.7 . .
C34 C35 H35 125.7 . .
Cr3 C35 H35 125.7 . .
C32 C36 C35 108.0(3) . .
C32 C36 Cr3 71.7(2) . .
C35 C36 Cr3 70.49(19) . .
C32 C36 H36 126.0 . .
C35 C36 H36 126.0 . .
Cr3 C36 H36 126.0 . .
O7 C37 Cr4 172.8(3) . .
O7 C37 K1 71.37(18) . .
Cr4 C37 K1 102.21(12) . .
O8 C38 Cr4 174.9(3) . .
O8 C38 K1 67.64(17) . .
Cr4 C38 K1 107.60(12) . .
N7 C39 N8 102.5(3) . .
N7 C39 Cr4 126.2(2) . .
N8 C39 Cr4 131.3(2) . .
N7 C40 H40A 109.5 . .
N7 C40 H40B 109.5 . .
H40A C40 H40B 109.5 . .
N7 C40 H40C 109.5 . .
H40A C40 H40C 109.5 . .
H40B C40 H40C 109.5 . .
N8 C41 H41A 109.5 . .
N8 C41 H41B 109.5 . .
H41A C41 H41B 109.5 . .
N8 C41 H41C 109.5 . .
H41A C41 H41C 109.5 . .
H41B C41 H41C 109.5 . .
C43 C42 N7 106.8(3) . .
C43 C42 H42 126.6 . .
N7 C42 H42 126.6 . .
C42 C43 N8 107.0(3) . .
C42 C43 H43 126.5 . .
N8 C43 H43 126.5 . .
C45 C44 C48 108.6(3) . .
C45 C44 Cr4 72.08(18) . .
C48 C44 Cr4 72.31(19) . .
C45 C44 H44 125.6 . .
C48 C44 H44 125.6 . .
Cr4 C44 H44 125.6 . .
C44 C45 C46 107.8(3) . .
C44 C45 Cr4 70.96(18) . .
C46 C45 Cr4 71.75(18) . .
C44 C45 H45 126.0 . .
C46 C45 H45 126.0 . .
Cr4 C45 H45 126.0 . .
C47 C46 C45 107.7(3) . .
C47 C46 Cr4 71.65(19) . .
C45 C46 Cr4 71.07(17) . .
C47 C46 H46 126.1 . .
C45 C46 H46 126.1 . .
Cr4 C46 H46 126.1 . .
C46 C47 C48 108.8(3) . .
C46 C47 Cr4 71.85(19) . .
C48 C47 Cr4 71.48(18) . .
C46 C47 H47 125.6 . .
C48 C47 H47 125.6 . .
Cr4 C47 H47 125.6 . .
C44 C48 C47 107.1(3) . .
C44 C48 Cr4 70.66(18) . .
C47 C48 Cr4 71.43(19) . .
C44 C48 H48 126.4 . .
C47 C48 H48 126.4 . .
Cr4 C48 H48 126.4 . .
O9 C49 C50 107.5(4) . .
O9 C49 K2 47.3(2) . .
C50 C49 K2 134.3(3) . .
O9 C49 H49A 110.2 . .
C50 C49 H49A 110.2 . .
K2 C49 H49A 114.4 . .
O9 C49 H49B 110.2 . .
C50 C49 H49B 110.2 . .
K2 C49 H49B 64.3 . .
H49A C49 H49B 108.5 . .
C49 C50 C51 103.7(5) . .
C49 C50 H50A 111.0 . .
C51 C50 H50A 111.0 . .
C49 C50 H50B 111.0 . .
C51 C50 H50B 111.0 . .
H50A C50 H50B 109.0 . .
C50 C51 C52 102.4(4) . .
C50 C51 H51A 111.3 . .
C52 C51 H51A 111.3 . .
C50 C51 H51B 111.3 . .
C52 C51 H51B 111.3 . .
H51A C51 H51B 109.2 . .
O9 C52 C51 103.6(4) . .
O9 C52 H52A 111.0 . .
C51 C52 H52A 111.0 . .
O9 C52 H52B 111.0 . .
C51 C52 H52B 111.0 . .
H52A C52 H52B 109.0 . .
C4S O1S C1S 106.6(3) . .
O1S C1S C2S 108.9(4) . .
O1S C1S H1S1 109.9 . .
C2S C1S H1S1 109.9 . .
O1S C1S H1S2 109.9 . .
C2S C1S H1S2 109.9 . .
H1S1 C1S H1S2 108.3 . .
C1S C2S C3S 106.3(5) . .
C1S C2S H2S1 110.5 . .
C3S C2S H2S1 110.5 . .
C1S C2S H2S2 110.5 . .
C3S C2S H2S2 110.5 . .
H2S1 C2S H2S2 108.7 . .
C4S C3S C2S 103.4(5) . .
C4S C3S H3S1 111.1 . .
C2S C3S H3S1 111.1 . .
C4S C3S H3S2 111.1 . .
C2S C3S H3S2 111.1 . .
H3S1 C3S H3S2 109.1 . .
O1S C4S C3S 105.2(4) . .
O1S C4S H4S1 110.7 . .
C3S C4S H4S1 110.7 . .
O1S C4S H4S2 110.7 . .
C3S C4S H4S2 110.7 . .
H4S1 C4S H4S2 108.8 . .
C5S O2S C8S 107.9(6) . .
O2S C5S C6S 104.3(8) . .
O2S C5S H5S1 110.9 . .
C6S C5S H5S1 110.9 . .
O2S C5S H5S2 110.9 . .
C6S C5S H5S2 110.9 . .
H5S1 C5S H5S2 108.9 . .
C5S C6S C7S 100.0(8) . .
C5S C6S H6S1 111.8 . .
C7S C6S H6S1 111.8 . .
C5S C6S H6S2 111.8 . .
C7S C6S H6S2 111.8 . .
H6S1 C6S H6S2 109.5 . .
C8S C7S C6S 93.6(9) . .
C8S C7S H7S1 113.0 . .
C6S C7S H7S1 113.0 . .
C8S C7S H7S2 113.0 . .
C6S C7S H7S2 113.0 . .
H7S1 C7S H7S2 110.4 . .
C7S C8S O2S 110.4(8) . .
C7S C8S H8S1 109.6 . .
O2S C8S H8S1 109.6 . .
C7S C8S H8S2 109.6 . .
O2S C8S H8S2 109.6 . .
H8S1 C8S H8S2 108.1 . .

loop_
_geom_bond_atom_site_label_1
_geom_bond_atom_site_label_2
_geom_bond_distance
_geom_bond_site_symmetry_2
Cr1 C2 1.757(3) .
Cr1 C1 1.784(3) .
Cr1 C3 2.036(3) .
Cr1 C11 2.183(3) .
Cr1 C12 2.201(3) .
Cr1 C10 2.215(3) .
Cr1 C8 2.237(3) .
Cr1 C9 2.241(3) .
Cr2 C13 1.768(3) .
Cr2 C14 1.777(3) .
Cr2 C15 2.055(3) .
Cr2 C20 2.181(4) .
Cr2 C21 2.190(4) .
Cr2 C24 2.218(3) .
Cr2 C22 2.233(4) .
Cr2 C23 2.243(4) .
Cr2 K3 3.7642(8) .
Cr2 K2 3.8132(9) .
Cr3 C25 1.772(3) .
Cr3 C26 1.776(3) .
Cr3 C27 2.032(3) .
Cr3 C34 2.197(3) .
Cr3 C35 2.207(3) .
Cr3 C33 2.217(3) .
Cr3 C32 2.234(3) .
Cr3 C36 2.239(3) .
Cr3 K4 3.7884(8) .
Cr4 C37 1.774(3) .
Cr4 C38 1.774(3) .
Cr4 C39 2.045(3) .
Cr4 C44 2.211(3) .
Cr4 C45 2.226(3) .
Cr4 C47 2.232(3) .
Cr4 C48 2.233(3) .
Cr4 C46 2.234(3) .
Cr4 K1 3.8792(8) .
K1 O2 2.660(2) 1_455
K1 O4 2.710(3) .
K1 O8 2.734(2) .
K1 O7 2.940(3) .
K1 C38 2.955(3) .
K1 O1 2.971(3) .
K1 C37 3.095(3) .
K1 C1 3.206(3) .
K1 N2 3.300(3) .
K1 C3 3.471(3) .
K1 K4 3.8971(9) 1_455
K2 O5 2.627(2) .
K2 O6 2.657(3) 1_455
K2 O9 2.745(3) .
K2 O3 2.763(3) .
K2 O1 2.812(3) .
K2 C13 2.914(3) .
K2 C26 3.197(3) 1_455
K2 C1 3.423(3) .
K2 C49 3.502(5) .
K2 C14 3.519(3) .
K2 K4 3.9207(10) 1_455
K3 O7 2.593(2) 1_655
K3 O8 2.648(2) .
K3 O2 2.759(3) .
K3 O3 2.921(2) .
K3 C13 2.948(3) .
K3 C15 3.073(3) .
K3 C2 3.223(3) .
K3 N3 3.276(3) .
K3 N4 3.339(3) .
K3 K1 4.2352(10) 1_655
K4 O3 2.669(2) .
K4 O2 2.747(2) .
K4 O4 2.828(3) 1_655
K4 O1 2.842(3) 1_655
K4 O6 2.874(3) .
K4 O5 2.967(3) .
K4 C26 3.024(3) .
K4 C25 3.071(3) .
K4 C2 3.324(3) .
K4 K1 3.8971(9) 1_655
K4 K2 3.9207(10) 1_655
N1 C3 1.365(4) .
N1 C6 1.393(4) .
N1 C4 1.446(5) .
N2 C3 1.377(4) .
N2 C7 1.379(5) .
N2 C5 1.449(5) .
N3 C15 1.373(4) .
N3 C18 1.380(5) .
N3 C16 1.452(5) .
N4 C15 1.365(4) .
N4 C19 1.390(4) .
N4 C17 1.454(4) .
N5 C27 1.366(4) .
N5 C30 1.394(4) .
N5 C28 1.445(5) .
N6 C27 1.367(4) .
N6 C31 1.378(4) .
N6 C29 1.458(4) .
N7 C39 1.369(4) .
N7 C42 1.387(5) .
N7 C40 1.450(5) .
N8 C39 1.370(4) .
N8 C43 1.385(5) .
N8 C41 1.443(5) .
O1 C1 1.202(4) .
O1 K4 2.842(3) 1_455
O2 C2 1.226(4) .
O2 K1 2.660(2) 1_655
O3 C13 1.216(4) .
O4 C14 1.201(4) .
O4 K4 2.828(3) 1_455
O5 C25 1.203(4) .
O6 C26 1.207(4) .
O6 K2 2.657(3) 1_655
O7 C37 1.198(4) .
O7 K3 2.593(2) 1_455
O8 C38 1.204(4) .
O9 C49 1.422(6) .
O9 C52 1.428(6) .
C4 H4A 0.9800 .
C4 H4B 0.9800 .
C4 H4C 0.9800 .
C5 H5A 0.9800 .
C5 H5B 0.9800 .
C5 H5C 0.9800 .
C6 C7 1.324(6) .
C6 H6 0.9500 .
C7 H7 0.9500 .
C8 C9 1.400(4) .
C8 C12 1.425(5) .
C8 H8 1.0000 .
C9 C10 1.407(5) .
C9 H9 1.0000 .
C10 C11 1.417(5) .
C10 H10 1.0000 .
C11 C12 1.410(5) .
C11 H11 1.0000 .
C12 H12 1.0000 .
C16 H16A 0.9800 .
C16 H16B 0.9800 .
C16 H16C 0.9800 .
C17 H17A 0.9800 .
C17 H17B 0.9800 .
C17 H17C 0.9800 .
C18 C19 1.320(5) .
C18 H18 0.9500 .
C19 H19 0.9500 .
C20 C24 1.414(6) .
C20 C21 1.420(7) .
C20 H20 1.0000 .
C21 C22 1.412(7) .
C21 H21 1.0000 .
C22 C23 1.366(6) .
C22 H22 1.0000 .
C23 C24 1.415(6) .
C23 H23 1.0000 .
C24 H24 1.0000 .
C26 K2 3.197(3) 1_655
C28 H28A 0.9800 .
C28 H28B 0.9800 .
C28 H28C 0.9800 .
C29 H29A 0.9800 .
C29 H29B 0.9800 .
C29 H29C 0.9800 .
C30 C31 1.329(5) .
C30 H30 0.9500 .
C31 H31 0.9500 .
C32 C36 1.390(5) .
C32 C33 1.426(5) .
C32 H32 1.0000 .
C33 C34 1.404(5) .
C33 H33 1.0000 .
C34 C35 1.397(6) .
C34 H34 1.0000 .
C35 C36 1.395(6) .
C35 H35 1.0000 .
C36 H36 1.0000 .
C40 H40A 0.9800 .
C40 H40B 0.9800 .
C40 H40C 0.9800 .
C41 H41A 0.9800 .
C41 H41B 0.9800 .
C41 H41C 0.9800 .
C42 C43 1.329(6) .
C42 H42 0.9500 .
C43 H43 0.9500 .
C44 C45 1.406(5) .
C44 C48 1.411(5) .
C44 H44 1.0000 .
C45 C46 1.422(5) .
C45 H45 1.0000 .
C46 C47 1.399(5) .
C46 H46 1.0000 .
C47 C48 1.420(5) .
C47 H47 1.0000 .
C48 H48 1.0000 .
C49 C50 1.444(9) .
C49 H49A 0.9900 .
C49 H49B 0.9900 .
C50 C51 1.459(9) .
C50 H50A 0.9900 .
C50 H50B 0.9900 .
C51 C52 1.523(8) .
C51 H51A 0.9900 .
C51 H51B 0.9900 .
C52 H52A 0.9900 .
C52 H52B 0.9900 .
O1S C4S 1.426(5) .
O1S C1S 1.431(5) .
C1S C2S 1.437(8) .
C1S H1S1 0.9900 .
C1S H1S2 0.9900 .
C2S C3S 1.514(8) .
C2S H2S1 0.9900 .
C2S H2S2 0.9900 .
C3S C4S 1.508(7) .
C3S H3S1 0.9900 .
C3S H3S2 0.9900 .
C4S H4S1 0.9900 .
C4S H4S2 0.9900 .
O2S C5S 1.290(10) .
O2S C8S 1.454(9) .
C5S C6S 1.446(10) .
C5S H5S1 0.9900 .
C5S H5S2 0.9900 .
C6S C7S 1.604(15) .
C6S H6S1 0.9900 .
C6S H6S2 0.9900 .
C7S C8S 1.299(11) .
C7S H7S1 0.9900 .
C7S H7S2 0.9900 .
C8S H8S1 0.9900 .
C8S H8S2 0.9900 .
